data_7713339
loop_
_publ_author_name
'Xing, Wenhao'
'Kang, Kaijin'
'Tang, Jian'
'Tang, Chunlan'
'Yin, Wenlong'
'Bin, Kang'
'Deng, Jianguo'

_publ_section_title
;
 Ultrastable 3D cage-like metal-organic frameworks constructed by
 polydentate cyanurate ligand and its gas adsorption properties
;
_journal_name_full 'Dalton Transactions'
_journal_paper_doi 10.1039/D3DT01317K
_journal_year 2023
_chemical_formula_moiety 'C6 H2 Cu N6 O6 Sr'
_chemical_formula_sum 'C6 H2 Cu N6 O6 Sr'
_chemical_formula_weight 405.30
_space_group_crystal_system cubic
_space_group_IT_number 229
_space_group_name_Hall '-I 4 2 3'
_space_group_name_H-M_alt 'I m -3 m'
_atom_sites_solution_hydrogens geom
_atom_sites_solution_primary iterative
_audit_creation_date 2023-03-28
_audit_creation_method
;
Olex2 1.5
(compiled 2023.02.24 svn.rf166f9f3 for OlexSys, GUI svn.r6725)
;
_audit_update_record
;
2023-03-30 deposited with the CCDC.	2023-06-27 downloaded from the CCDC.
;
_cell_angle_alpha 90
_cell_angle_beta 90
_cell_angle_gamma 90
_cell_formula_units_Z 12
_cell_length_a 16.20730(10)
_cell_length_b 16.20730(10)
_cell_length_c 16.20730(10)
_cell_measurement_reflns_used 1845
_cell_measurement_temperature 296.14(10)
_cell_measurement_theta_max 75.2660
_cell_measurement_theta_min 3.8360
_cell_volume 4257.28(5)
_computing_cell_refinement 'CrysAlisPro 1.171.41.112a (Rigaku OD, 2021)'
_computing_data_collection 'CrysAlisPro 1.171.41.112a (Rigaku OD, 2021)'
_computing_data_reduction 'CrysAlisPro 1.171.41.112a (Rigaku OD, 2021)'
_computing_molecular_graphics 'Olex2 1.5 (Dolomanov et al., 2009)'
_computing_publication_material 'Olex2 1.5 (Dolomanov et al., 2009)'
_computing_structure_refinement 'SHELXL 2014/7 (Sheldrick, 2015)'
_computing_structure_solution 'olex2.solve 1.5 (Bourhis et al., 2015)'
_diffrn_ambient_environment air
_diffrn_ambient_temperature 296.14(10)
_diffrn_detector 'Hybrid Pixel Array Detector'
_diffrn_detector_area_resol_mean 10.0000
_diffrn_detector_type HyPix
_diffrn_measured_fraction_theta_full 1.000
_diffrn_measured_fraction_theta_max 0.932
_diffrn_measurement_details
;
List of Runs (angles in degrees, time in seconds):

  # Type    Start    End  Width  t~exp~   \w     \q     \k     \f   Frames
#--------------------------------------------------------------------------
  1  \w    -66.00 -32.00   0.50    6.07    --  -91.75  57.00  60.00   68
  2  \w   -166.00 -95.00   0.50    6.07    --  -91.75 -25.00  -9.00  142
  3  \w   -119.00 -74.00   0.50    1.52    --  -47.84-125.00-120.00   90
  4  \w   -120.00 -95.00   0.50    1.52    --  -47.84-125.00-150.00   50
  5  \w     41.00  66.00   0.50    6.07    --  109.10 -57.00 150.00   50
;
_diffrn_measurement_device 'four-circle diffractometer'
_diffrn_measurement_device_type 'XtaLAB Synergy, Dualflex, HyPix'
_diffrn_measurement_method '\w scans'
_diffrn_orient_matrix_type 'CrysAlisPro convention (1999,Acta A55,543-557)'
_diffrn_orient_matrix_UB_11 0.0536091000
_diffrn_orient_matrix_UB_12 -0.0779101000
_diffrn_orient_matrix_UB_13 -0.0094119000
_diffrn_orient_matrix_UB_21 0.0727879000
_diffrn_orient_matrix_UB_22 0.0536331000
_diffrn_orient_matrix_UB_23 -0.0294635000
_diffrn_orient_matrix_UB_31 0.0294245000
_diffrn_orient_matrix_UB_32 0.0093989000
_diffrn_orient_matrix_UB_33 0.0898670000
_diffrn_radiation_monochromator mirror
_diffrn_radiation_probe x-ray
_diffrn_radiation_type 'Cu K\a'
_diffrn_radiation_wavelength 1.54184
_diffrn_reflns_av_R_equivalents 0.0246
_diffrn_reflns_av_unetI/netI 0.0159
_diffrn_reflns_Laue_measured_fraction_full 1.000
_diffrn_reflns_Laue_measured_fraction_max 0.932
_diffrn_reflns_limit_h_max 19
_diffrn_reflns_limit_h_min -18
_diffrn_reflns_limit_k_max 19
_diffrn_reflns_limit_k_min -15
_diffrn_reflns_limit_l_max 15
_diffrn_reflns_limit_l_min -7
_diffrn_reflns_number 2976
_diffrn_reflns_point_group_measured_fraction_full 1.000
_diffrn_reflns_point_group_measured_fraction_max 0.932
_diffrn_reflns_theta_full 67.684
_diffrn_reflns_theta_max 76.530
_diffrn_reflns_theta_min 3.857
_diffrn_source 'micro-focus sealed X-ray tube'
_diffrn_source_type 'PhotonJet (Cu) X-ray Source'
_exptl_absorpt_coefficient_mu 7.152
_exptl_absorpt_correction_T_max 1.00000
_exptl_absorpt_correction_T_min 0.87255
_exptl_absorpt_correction_type multi-scan
_exptl_absorpt_process_details
;
CrysAlisPro 1.171.41.112a (Rigaku Oxford Diffraction, 2021)
Empirical absorption correction using spherical harmonics,
implemented in SCALE3 ABSPACK scaling algorithm.
;
_exptl_crystal_colour 'clear bluish blue'
_exptl_crystal_colour_lustre clear
_exptl_crystal_colour_modifier bluish
_exptl_crystal_colour_primary blue
_exptl_crystal_density_diffrn 1.897
_exptl_crystal_description block
_exptl_crystal_F_000 2340
_exptl_crystal_size_max 0.03
_exptl_crystal_size_mid 0.03
_exptl_crystal_size_min 0.03
_refine_diff_density_max 0.503
_refine_diff_density_min -0.393
_refine_diff_density_rms 0.067
_refine_ls_extinction_coef 0.000063(14)
_refine_ls_extinction_expression Fc^*^=kFc[1+0.001xFc^2^\l^3^/sin(2\q)]^-1/4^
_refine_ls_extinction_method 'SHELXL-2014/7 (Sheldrick 2014'
_refine_ls_goodness_of_fit_ref 1.171
_refine_ls_hydrogen_treatment constr
_refine_ls_matrix_type full
_refine_ls_number_parameters 37
_refine_ls_number_reflns 450
_refine_ls_number_restraints 0
_refine_ls_restrained_S_all 1.171
_refine_ls_R_factor_all 0.0230
_refine_ls_R_factor_gt 0.0212
_refine_ls_shift/su_max 0.001
_refine_ls_shift/su_mean 0.000
_refine_ls_structure_factor_coef Fsqd
_refine_ls_weighting_details 'w=1/[\s^2^(Fo^2^)+(0.0290P)^2^+7.1172P] where P=(Fo^2^+2Fc^2^)/3'
_refine_ls_weighting_scheme calc
_refine_ls_wR_factor_gt 0.0581
_refine_ls_wR_factor_ref 0.0587
_reflns_Friedel_coverage 0.000
_reflns_number_gt 420
_reflns_number_total 450
_reflns_threshold_expression 'I > 2\s(I)'
_cod_data_source_file d3dt01317k2.cif
_cod_data_source_block SrCuC6N6O6H2
_cod_original_cell_volume 4257.28(8)
_cod_database_code 7713339
_shelx_shelxl_version_number 2014/7
_chemical_oxdiff_formula SrCuCNOH
_shelx_space_group_comment
;
The symmetry employed for this shelxl refinement is uniquely defined
by the following loop, which should always be used as a source of
symmetry information in preference to the above space-group names.
They are only intended as comments.
;
_shelx_estimated_absorpt_t_max 0.814
_shelx_estimated_absorpt_t_min 0.814
_olex2_refinement_description
;
1.a Aromatic/amide H refined with riding coordinates:
 N1(H1)
;
_platon_squeeze_void_probe_radius 1.20
_olex2_submission_special_instructions 'No special instructions were received'
_oxdiff_exptl_absorpt_empirical_details
;
Empirical correction (ABSPACK) includes:
- Absorption correction using spherical harmonics
- Frame scaling
;
_oxdiff_exptl_absorpt_empirical_full_max 1.105
_oxdiff_exptl_absorpt_empirical_full_min 0.923

loop_
_space_group_symop_operation_xyz
'x, y, z'
'-x, -y, z'
'-x, y, -z'
'x, -y, -z'
'z, x, y'
'z, -x, -y'
'-z, -x, y'
'-z, x, -y'
'y, z, x'
'-y, z, -x'
'y, -z, -x'
'-y, -z, x'
'y, x, -z'
'-y, -x, -z'
'y, -x, z'
'-y, x, z'
'x, z, -y'
'-x, z, y'
'-x, -z, -y'
'x, -z, y'
'z, y, -x'
'z, -y, x'
'-z, y, x'
'-z, -y, -x'
'x+1/2, y+1/2, z+1/2'
'-x+1/2, -y+1/2, z+1/2'
'-x+1/2, y+1/2, -z+1/2'
'x+1/2, -y+1/2, -z+1/2'
'z+1/2, x+1/2, y+1/2'
'z+1/2, -x+1/2, -y+1/2'
'-z+1/2, -x+1/2, y+1/2'
'-z+1/2, x+1/2, -y+1/2'
'y+1/2, z+1/2, x+1/2'
'-y+1/2, z+1/2, -x+1/2'
'y+1/2, -z+1/2, -x+1/2'
'-y+1/2, -z+1/2, x+1/2'
'y+1/2, x+1/2, -z+1/2'
'-y+1/2, -x+1/2, -z+1/2'
'y+1/2, -x+1/2, z+1/2'
'-y+1/2, x+1/2, z+1/2'
'x+1/2, z+1/2, -y+1/2'
'-x+1/2, z+1/2, y+1/2'
'-x+1/2, -z+1/2, -y+1/2'
'x+1/2, -z+1/2, y+1/2'
'z+1/2, y+1/2, -x+1/2'
'z+1/2, -y+1/2, x+1/2'
'-z+1/2, y+1/2, x+1/2'
'-z+1/2, -y+1/2, -x+1/2'
'-x, -y, -z'
'x, y, -z'
'x, -y, z'
'-x, y, z'
'-z, -x, -y'
'-z, x, y'
'z, x, -y'
'z, -x, y'
'-y, -z, -x'
'y, -z, x'
'-y, z, x'
'y, z, -x'
'-y, -x, z'
'y, x, z'
'-y, x, -z'
'y, -x, -z'
'-x, -z, y'
'x, -z, -y'
'x, z, y'
'-x, z, -y'
'-z, -y, x'
'-z, y, -x'
'z, -y, -x'
'z, y, x'
'-x+1/2, -y+1/2, -z+1/2'
'x+1/2, y+1/2, -z+1/2'
'x+1/2, -y+1/2, z+1/2'
'-x+1/2, y+1/2, z+1/2'
'-z+1/2, -x+1/2, -y+1/2'
'-z+1/2, x+1/2, y+1/2'
'z+1/2, x+1/2, -y+1/2'
'z+1/2, -x+1/2, y+1/2'
'-y+1/2, -z+1/2, -x+1/2'
'y+1/2, -z+1/2, x+1/2'
'-y+1/2, z+1/2, x+1/2'
'y+1/2, z+1/2, -x+1/2'
'-y+1/2, -x+1/2, z+1/2'
'y+1/2, x+1/2, z+1/2'
'-y+1/2, x+1/2, -z+1/2'
'y+1/2, -x+1/2, -z+1/2'
'-x+1/2, -z+1/2, y+1/2'
'x+1/2, -z+1/2, -y+1/2'
'x+1/2, z+1/2, y+1/2'
'-x+1/2, z+1/2, -y+1/2'
'-z+1/2, -y+1/2, x+1/2'
'-z+1/2, y+1/2, -x+1/2'
'z+1/2, -y+1/2, -x+1/2'
'z+1/2, y+1/2, x+1/2'

loop_
_atom_site_label
_atom_site_type_symbol
_atom_site_fract_x
_atom_site_fract_y
_atom_site_fract_z
_atom_site_U_iso_or_equiv
_atom_site_adp_type
_atom_site_occupancy
_atom_site_site_symmetry_order
_atom_site_calc_flag
_atom_site_refinement_flags_posn
_atom_site_refinement_flags_adp
_atom_site_refinement_flags_occupancy
_atom_site_disorder_assembly
_atom_site_disorder_group
Sr1 Sr 0.5000 0.89341(3) 0.5000 0.0200(2) Uani 1 8 d S T P . .
Cu1 Cu 0.5000 1.0000 0.2500 0.0165(2) Uani 1 8 d S T P . .
O1 O 0.5000 0.83693(16) 0.35841(15) 0.0525(8) Uani 1 2 d S T P . .
O2 O 0.5000 0.91127(14) 0.08873(14) 0.0316(7) Uani 1 4 d S T P . .
N2 N 0.5000 0.87922(15) 0.22478(16) 0.0229(5) Uani 1 2 d S T P . .
N1 N 0.5000 0.74117(17) 0.25883(17) 0.0475(13) Uani 1 4 d S T P . .
H1 H 0.5000 0.7036 0.2964 0.057 Uiso 1 4 calc R U P . .
C1 C 0.5000 0.82169(19) 0.2837(2) 0.0327(7) Uani 1 2 d S T P . .
C2 C 0.5000 0.85663(18) 0.14337(18) 0.0201(8) Uani 1 4 d S T P . .

loop_
_atom_site_aniso_label
_atom_site_aniso_U_11
_atom_site_aniso_U_22
_atom_site_aniso_U_33
_atom_site_aniso_U_23
_atom_site_aniso_U_13
_atom_site_aniso_U_12
Sr1 0.0154(2) 0.0293(3) 0.0154(2) 0.000 0.000 0.000
Cu1 0.0166(3) 0.0166(3) 0.0164(4) 0.000 0.000 0.000
O1 0.102(2) 0.0353(14) 0.0201(12) -0.0088(10) 0.000 0.000
O2 0.0297(17) 0.0325(11) 0.0325(11) 0.0100(14) 0.000 0.000
N2 0.0267(13) 0.0187(12) 0.0234(13) -0.0024(10) 0.000 0.000
N1 0.107(4) 0.0175(12) 0.0175(12) 0.0008(15) 0.000 0.000
C1 0.050(2) 0.0243(16) 0.0239(16) -0.0055(13) 0.000 0.000
C2 0.0160(19) 0.0222(13) 0.0222(13) 0.0000(16) 0.000 0.000

loop_
_atom_type_symbol
_atom_type_description
_atom_type_scat_dispersion_real
_atom_type_scat_dispersion_imag
_atom_type_scat_source
C C 0.0181 0.0091 'International Tables Vol C Tables 4.2.6.8 and 6.1.1.4'
H H 0.0000 0.0000 'International Tables Vol C Tables 4.2.6.8 and 6.1.1.4'
Cu Cu -1.9646 0.5888 'International Tables Vol C Tables 4.2.6.8 and 6.1.1.4'
N N 0.0311 0.0180 'International Tables Vol C Tables 4.2.6.8 and 6.1.1.4'
O O 0.0492 0.0322 'International Tables Vol C Tables 4.2.6.8 and 6.1.1.4'
Sr Sr -0.3528 1.8200 'International Tables Vol C Tables 4.2.6.8 and 6.1.1.4'

loop_
_geom_angle_atom_site_label_1
_geom_angle_atom_site_label_2
_geom_angle_atom_site_label_3
_geom_angle
_geom_angle_site_symmetry_1
_geom_angle_site_symmetry_3
_geom_angle_publ_flag
O1 Sr1 Sr1 111.75(6) 21_556 49_676 ?
O1 Sr1 Sr1 111.75(6) 70_656 49_676 ?
O1 Sr1 Sr1 111.75(6) . 49_676 ?
O1 Sr1 Sr1 111.75(6) 50_556 49_676 ?
O1 Sr1 O1 136.51(13) 21_556 70_656 ?
O1 Sr1 O1 82.11(4) 21_556 50_556 ?
O1 Sr1 O1 136.51(13) 50_556 . ?
O1 Sr1 O1 82.11(4) 70_656 50_556 ?
O1 Sr1 O1 82.11(4) 70_656 . ?
O1 Sr1 O1 82.11(4) 21_556 . ?
O1 Sr1 O2 74.89(6) 50_556 77_566 ?
O1 Sr1 O2 137.77(4) 70_656 77_566 ?
O1 Sr1 O2 74.89(6) 70_656 30_566 ?
O1 Sr1 O2 137.77(4) . 77_566 ?
O1 Sr1 O2 74.89(6) . 29_554 ?
O1 Sr1 O2 137.77(4) 70_656 78_554 ?
O1 Sr1 O2 74.89(6) 50_556 30_566 ?
O1 Sr1 O2 74.89(6) 21_556 78_554 ?
O1 Sr1 O2 74.89(6) . 78_554 ?
O1 Sr1 O2 137.77(4) 50_556 78_554 ?
O1 Sr1 O2 137.77(4) . 30_566 ?
O1 Sr1 O2 74.89(6) 21_556 77_566 ?
O1 Sr1 O2 137.77(4) 21_556 29_554 ?
O1 Sr1 O2 137.77(4) 21_556 30_566 ?
O1 Sr1 O2 137.77(4) 50_556 29_554 ?
O1 Sr1 O2 74.89(6) 70_656 29_554 ?
O2 Sr1 Sr1 49.65(4) 30_566 49_676 ?
O2 Sr1 Sr1 49.65(4) 77_566 49_676 ?
O2 Sr1 Sr1 49.65(4) 78_554 49_676 ?
O2 Sr1 Sr1 49.65(4) 29_554 49_676 ?
O2 Sr1 O2 65.22(5) 30_566 77_566 ?
O2 Sr1 O2 99.31(9) 30_566 78_554 ?
O2 Sr1 O2 65.22(5) 77_566 78_554 ?
O2 Sr1 O2 99.31(9) 77_566 29_554 ?
O2 Sr1 O2 65.22(5) 29_554 78_554 ?
O2 Sr1 O2 65.22(5) 30_566 29_554 ?
N2 Cu1 N2 156.40(15) 38_665 37_455 ?
N2 Cu1 N2 92.40(3) 38_665 2_675 ?
N2 Cu1 N2 92.40(3) 2_675 37_455 ?
N2 Cu1 N2 92.40(3) . 37_455 ?
N2 Cu1 N2 156.41(15) . 2_675 ?
N2 Cu1 N2 92.40(3) . 38_665 ?
C1 O1 Sr1 169.8(2) . . ?
Sr1 O2 Sr1 80.69(9) 81_665 33_454 ?
C2 O2 Sr1 139.65(5) . 81_665 ?
C2 O2 Sr1 139.65(5) . 33_454 ?
C1 N2 Cu1 122.5(2) . . ?
C1 N2 C2 120.2(3) . . ?
C2 N2 Cu1 117.3(2) . . ?
C1 N1 H1 117.8 66_566 . ?
C1 N1 H1 117.8 . . ?
C1 N1 C1 124.4(4) . 66_566 ?
O1 C1 N2 124.2(3) . . ?
O1 C1 N1 118.7(3) . . ?
N2 C1 N1 117.1(3) . . ?
O2 C2 N2 119.49(18) . 66_566 ?
O2 C2 N2 119.49(18) . . ?
N2 C2 N2 121.0(4) 66_566 . ?

loop_
_geom_bond_atom_site_label_1
_geom_bond_atom_site_label_2
_geom_bond_distance
_geom_bond_site_symmetry_2
_geom_bond_publ_flag
Sr1 Sr1 3.4552(11) 49_676 ?
Sr1 O1 2.471(2) 21_556 ?
Sr1 O1 2.471(2) . ?
Sr1 O1 2.471(2) 50_556 ?
Sr1 O1 2.471(2) 70_656 ?
Sr1 O2 2.668(2) 30_566 ?
Sr1 O2 2.668(2) 77_566 ?
Sr1 O2 2.668(2) 78_554 ?
Sr1 O2 2.668(2) 29_554 ?
Cu1 N2 2.000(2) . ?
Cu1 N2 2.000(2) 2_675 ?
Cu1 N2 2.000(2) 37_455 ?
Cu1 N2 2.000(2) 38_665 ?
O1 C1 1.235(4) . ?
O2 Sr1 2.668(2) 33_454 ?
O2 Sr1 2.668(2) 81_665 ?
O2 C2 1.252(5) . ?
N2 C1 1.335(4) . ?
N2 C2 1.369(3) . ?
N1 H1 0.8600 . ?
N1 C1 1.366(3) 66_566 ?
N1 C1 1.366(3) . ?
C2 N2 1.369(3) 66_566 ?

loop_
_geom_torsion_atom_site_label_1
_geom_torsion_atom_site_label_2
_geom_torsion_atom_site_label_3
_geom_torsion_atom_site_label_4
_geom_torsion
_geom_torsion_site_symmetry_1
_geom_torsion_site_symmetry_2
_geom_torsion_site_symmetry_3
_geom_torsion_site_symmetry_4
_geom_torsion_publ_flag
Sr1 O1 C1 N2 0.000(6) . . . . ?
Sr1 O1 C1 N1 180.000(5) . . . . ?
Sr1 O2 C2 N2 -90.000(1) 81_665 . . 66_566 ?
Sr1 O2 C2 N2 90.000(1) 33_454 . . 66_566 ?
Sr1 O2 C2 N2 -90.000(1) 33_454 . . . ?
Sr1 O2 C2 N2 90.000(1) 81_665 . . . ?
Cu1 N2 C1 O1 0.000(1) . . . . ?
Cu1 N2 C1 N1 180.000(0) . . . . ?
Cu1 N2 C2 O2 0.000(0) . . . . ?
Cu1 N2 C2 N2 180.000(1) . . . 66_566 ?
C1 N2 C2 O2 180.000(1) . . . . ?
C1 N2 C2 N2 0.000(0) . . . 66_566 ?
C1 N1 C1 O1 180.000(1) 66_566 . . . ?
C1 N1 C1 N2 0.000(2) 66_566 . . . ?
C2 N2 C1 O1 180.000(1) . . . . ?
C2 N2 C1 N1 0.000(1) . . . . ?

loop_
_platon_squeeze_void_nr
_platon_squeeze_void_average_x
_platon_squeeze_void_average_y
_platon_squeeze_void_average_z
_platon_squeeze_void_volume
_platon_squeeze_void_count_electrons
_platon_squeeze_void_content
1 -0.007 -0.005 -0.004 1561 297 ' '
